data_4326669
loop_
_publ_author_name
'Fabian Spaenig'
'Jean-Hubert Olivier'
'Valentina Prusakova'
'Pascal Retailleau'
'Raymond Ziessel'
'Felix N. Castellano'

_publ_section_title
;
 Excited-State Properties of Heteroleptic Iridium(III) Complexes Bearing
 Aromatic Hydrocarbons with Extended Cores
;
_journal_name_full 'Inorganic Chemistry'
_journal_page_first 10859
_journal_page_last 10871
_journal_paper_doi 10.1021/ic201397v
_journal_volume 50
_journal_year 2011
_chemical_formula_moiety 'C33 H26 I Ir N2 O2, 2(C2 H3 N)'
_chemical_formula_sum 'C37 H32 I Ir N4 O2'
_chemical_formula_weight 883.77
_chemical_name_common '[(ppy)2Ir(AcacPhI)]'
_chemical_name_systematic
; 
 ? 
;
_space_group_IT_number 2
_symmetry_cell_setting triclinic
_symmetry_space_group_name_Hall '-P 1'
_symmetry_space_group_name_H-M 'P -1'
_atom_sites_solution_hydrogens geom
_atom_sites_solution_primary direct
_atom_sites_solution_secondary difmap
_audit_creation_method SHELXL-97
_cell_angle_alpha 110.81(2)
_cell_angle_beta 100.08(2)
_cell_angle_gamma 93.96(1)
_cell_formula_units_Z 2
_cell_length_a 10.124(4)
_cell_length_b 13.335(5)
_cell_length_c 13.893(5)
_cell_measurement_reflns_used 6963
_cell_measurement_temperature 293(2)
_cell_measurement_theta_max 26.373
_cell_measurement_theta_min 0.407
_cell_volume 1708.5(12)
_computing_cell_refinement 'DENZO (Otwinowski & Minor, 1997); COLLECT (Nonius B.V., 1999)'
_computing_data_collection 'DENZO (Otwinowski & Minor, 1997); COLLECT (Nonius B.V., 1999)'
_computing_data_reduction 'SCALEPACK (Otwinowski & Minor, 1997)'
_computing_molecular_graphics 'PLATON (Spek, 2003)'
_computing_publication_material 'SHELXL97 (Sheldrick, 2008)'
_computing_structure_refinement 'SHELXL97 (Sheldrick, 2008); CRYSTALBUILDER (Welter, 2006)'
_computing_structure_solution 'SHELXS97 (Sheldrick, 2008)'
_diffrn_ambient_temperature 293(2)
_diffrn_measured_fraction_theta_full 0.997
_diffrn_measured_fraction_theta_max 0.997
_diffrn_measurement_device_type 'Nonius kappa-CCD diffractometer'
_diffrn_measurement_method 'phi and omega scans'
_diffrn_radiation_monochromator graphite
_diffrn_radiation_source 'fine-focus sealed tube'
_diffrn_radiation_type MoK\a
_diffrn_radiation_wavelength 0.71070
_diffrn_reflns_av_R_equivalents 0.0380
_diffrn_reflns_av_sigmaI/netI 0.0511
_diffrn_reflns_limit_h_max 12
_diffrn_reflns_limit_h_min -12
_diffrn_reflns_limit_k_max 15
_diffrn_reflns_limit_k_min -16
_diffrn_reflns_limit_l_max 17
_diffrn_reflns_limit_l_min -17
_diffrn_reflns_number 39770
_diffrn_reflns_theta_full 26.36
_diffrn_reflns_theta_max 26.36
_diffrn_reflns_theta_min 1.65
_exptl_absorpt_coefficient_mu 4.848
_exptl_absorpt_correction_T_max 0.679
_exptl_absorpt_correction_T_min 0.474
_exptl_absorpt_correction_type multi-scan
_exptl_absorpt_process_details 'Scalepack (Otwinowski & Minor, 1997)'
_exptl_crystal_colour 'pale yellow'
_exptl_crystal_density_diffrn 1.718
_exptl_crystal_description parallelepiped
_exptl_crystal_F_000 856
_exptl_crystal_size_max 0.30
_exptl_crystal_size_mid 0.10
_exptl_crystal_size_min 0.08
_refine_diff_density_max 0.762
_refine_diff_density_min -0.897
_refine_diff_density_rms 0.101
_refine_ls_extinction_method none
_refine_ls_goodness_of_fit_ref 1.028
_refine_ls_hydrogen_treatment constr
_refine_ls_matrix_type full
_refine_ls_number_parameters 410
_refine_ls_number_reflns 6972
_refine_ls_number_restraints 3
_refine_ls_restrained_S_all 1.028
_refine_ls_R_factor_all 0.0568
_refine_ls_R_factor_gt 0.0359
_refine_ls_shift/su_max 0.001
_refine_ls_shift/su_mean 0.000
_refine_ls_structure_factor_coef Fsqd
_refine_ls_weighting_details 'calc w=1/[\s^2^(Fo^2^)+(0.0336P)^2^+1.1755P] where P=(Fo^2^+2Fc^2^)/3'
_refine_ls_weighting_scheme calc
_refine_ls_wR_factor_gt 0.0747
_refine_ls_wR_factor_ref 0.0826
_reflns_number_gt 5475
_reflns_number_total 6972
_reflns_threshold_expression >2sigma(I)
_cod_data_source_file ic201397v_si_001_2.cif
_cod_data_source_block complex_2
_cod_original_cell_volume 1708.5(11)
_cod_database_code 4326669

loop_
_symmetry_equiv_pos_as_xyz
'x, y, z'
'-x, -y, -z'

loop_
_atom_site_label
_atom_site_type_symbol
_atom_site_fract_x
_atom_site_fract_y
_atom_site_fract_z
_atom_site_U_iso_or_equiv
_atom_site_adp_type
_atom_site_occupancy
_atom_site_symmetry_multiplicity
_atom_site_calc_flag
_atom_site_refinement_flags
Ir1 Ir 0.214667(18) 0.125936(16) 0.331314(16) 0.04368(8) Uani 1 1 d .
I1 I -0.31856(4) -0.60339(3) 0.01690(4) 0.07256(13) Uani 1 1 d .
O1 O 0.1273(3) 0.0081(3) 0.3824(3) 0.0517(9) Uani 1 1 d .
O2 O 0.1531(3) 0.0056(3) 0.1754(3) 0.0523(9) Uani 1 1 d .
N1 N 0.3978(4) 0.0776(3) 0.3635(4) 0.0506(10) Uani 1 1 d .
N2 N 0.0374(4) 0.1833(3) 0.3026(3) 0.0480(10) Uani 1 1 d .
C1 C 0.4430(5) -0.0049(5) 0.2963(5) 0.0609(15) Uani 1 1 d .
H1 H 0.3893 -0.0417 0.2293 0.073 Uiso 1 1 calc R
C2 C 0.5669(6) -0.0382(6) 0.3222(6) 0.0741(18) Uani 1 1 d .
H2 H 0.5953 -0.0965 0.2740 0.089 Uiso 1 1 calc R
C3 C 0.6459(6) 0.0171(7) 0.4206(6) 0.082(2) Uani 1 1 d .
H3 H 0.7287 -0.0041 0.4401 0.098 Uiso 1 1 calc R
C4 C 0.6029(6) 0.1051(6) 0.4914(6) 0.0732(18) Uani 1 1 d .
H4 H 0.6576 0.1432 0.5578 0.088 Uiso 1 1 calc R
C5 C 0.4761(5) 0.1363(5) 0.4624(4) 0.0543(14) Uani 1 1 d .
C6 C 0.4128(5) 0.2200(5) 0.5269(4) 0.0569(14) Uani 1 1 d .
C7 C 0.4719(6) 0.2847(6) 0.6316(5) 0.0722(18) Uani 1 1 d .
H7 H 0.5578 0.2765 0.6620 0.087 Uiso 1 1 calc R
C8 C 0.4013(8) 0.3614(6) 0.6900(5) 0.081(2) Uani 1 1 d .
H8 H 0.4402 0.4046 0.7597 0.098 Uiso 1 1 calc R
C9 C 0.2747(7) 0.3737(5) 0.6453(5) 0.0768(19) Uani 1 1 d .
H9 H 0.2277 0.4248 0.6851 0.092 Uiso 1 1 calc R
C10 C 0.2168(6) 0.3108(5) 0.5418(5) 0.0624(15) Uani 1 1 d .
H10 H 0.1316 0.3214 0.5125 0.075 Uiso 1 1 calc R
C11 C 0.2829(5) 0.2307(4) 0.4790(4) 0.0506(13) Uani 1 1 d .
C12 C -0.0805(5) 0.1489(5) 0.3195(5) 0.0649(16) Uani 1 1 d .
H12 H -0.0829 0.0956 0.3481 0.078 Uiso 1 1 calc R
C13 C -0.1988(6) 0.1893(7) 0.2961(6) 0.093(2) Uani 1 1 d .
H13 H -0.2790 0.1649 0.3099 0.111 Uiso 1 1 calc R
C14 C -0.1950(6) 0.2660(7) 0.2523(7) 0.104(3) Uani 1 1 d .
H14 H -0.2737 0.2939 0.2354 0.125 Uiso 1 1 calc R
C15 C -0.0777(6) 0.3016(6) 0.2335(6) 0.080(2) Uani 1 1 d .
H15 H -0.0755 0.3540 0.2038 0.096 Uiso 1 1 calc R
C16 C 0.0410(5) 0.2593(4) 0.2592(4) 0.0517(13) Uani 1 1 d .
C17 C 0.1756(5) 0.2896(4) 0.2438(4) 0.0489(12) Uani 1 1 d .
C18 C 0.2016(6) 0.3658(5) 0.1991(5) 0.0634(15) Uani 1 1 d .
H18 H 0.1315 0.3993 0.1765 0.076 Uiso 1 1 calc R
C19 C 0.3304(6) 0.3912(5) 0.1885(5) 0.0715(18) Uani 1 1 d .
H19 H 0.3480 0.4407 0.1576 0.086 Uiso 1 1 calc R
C20 C 0.4331(6) 0.3426(5) 0.2240(5) 0.0685(17) Uani 1 1 d .
H20 H 0.5210 0.3612 0.2187 0.082 Uiso 1 1 calc R
C21 C 0.4085(5) 0.2671(5) 0.2673(5) 0.0586(14) Uani 1 1 d .
H21 H 0.4803 0.2354 0.2901 0.070 Uiso 1 1 calc R
C22 C 0.2788(4) 0.2366(4) 0.2781(4) 0.0440(11) Uani 1 1 d .
C23 C 0.0615(5) -0.0858(4) 0.3241(4) 0.0499(13) Uani 1 1 d .
C24 C 0.0366(5) -0.1341(4) 0.2140(4) 0.0467(12) Uani 1 1 d .
C25 C 0.0848(5) -0.0882(4) 0.1473(4) 0.0488(12) Uani 1 1 d .
C26 C 0.0037(6) -0.1438(5) 0.3865(5) 0.0662(16) Uani 1 1 d .
H26A H 0.0136 -0.0945 0.4580 0.099 Uiso 1 1 calc R
H26B H 0.0515 -0.2038 0.3854 0.099 Uiso 1 1 calc R
H26C H -0.0906 -0.1700 0.3557 0.099 Uiso 1 1 calc R
C27 C 0.0566(6) -0.1511(5) 0.0297(4) 0.0640(15) Uani 1 1 d .
H27A H 0.0464 -0.1018 -0.0065 0.096 Uiso 1 1 calc R
H27B H -0.0252 -0.2014 0.0088 0.096 Uiso 1 1 calc R
H27C H 0.1308 -0.1900 0.0120 0.096 Uiso 1 1 calc R
C28 C -0.0462(5) -0.2447(4) 0.1647(4) 0.0494(12) Uani 1 1 d .
C29 C 0.0129(5) -0.3381(4) 0.1520(5) 0.0604(15) Uani 1 1 d .
H29 H 0.1065 -0.3319 0.1731 0.072 Uiso 1 1 calc R
C30 C -0.0630(5) -0.4406(5) 0.1088(5) 0.0634(15) Uani 1 1 d .
H30 H -0.0212 -0.5021 0.1008 0.076 Uiso 1 1 calc R
C31 C -0.2011(5) -0.4489(4) 0.0781(4) 0.0516(13) Uani 1 1 d .
C32 C -0.2637(5) -0.3587(5) 0.0878(5) 0.0603(15) Uani 1 1 d .
H32 H -0.3571 -0.3653 0.0651 0.072 Uiso 1 1 calc R
C33 C -0.1854(5) -0.2581(5) 0.1316(5) 0.0603(15) Uani 1 1 d .
H33 H -0.2279 -0.1970 0.1392 0.072 Uiso 1 1 calc R
N1' N 0.5139(8) 0.1479(6) -0.0353(7) 0.126(3) Uani 1 1 d D
C1' C 0.4214(8) 0.1102(6) -0.0198(7) 0.094(2) Uani 1 1 d D
C2' C 0.3054(8) 0.0620(7) 0.0012(8) 0.123(3) Uani 1 1 d D
H21' H 0.3331 0.0182 0.0408 0.184 Uiso 1 1 calc R
H22' H 0.2452 0.0175 -0.0642 0.184 Uiso 1 1 calc R
H23' H 0.2595 0.1179 0.0410 0.184 Uiso 1 1 calc R
N1" N 0.1237(15) 0.6060(12) 0.3976(11) 0.282(9) Uani 1 1 d D
C1" C 0.2146(12) 0.5805(11) 0.4371(10) 0.174(5) Uani 1 1 d D
C2" C 0.3351(9) 0.5488(8) 0.4802(8) 0.129(3) Uani 1 1 d D
H21" H 0.3119 0.4934 0.5059 0.194 Uiso 1 1 calc R
H22" H 0.3887 0.6104 0.5372 0.194 Uiso 1 1 calc R
H23" H 0.3860 0.5213 0.4266 0.194 Uiso 1 1 calc R

loop_
_atom_site_aniso_label
_atom_site_aniso_U_11
_atom_site_aniso_U_22
_atom_site_aniso_U_33
_atom_site_aniso_U_23
_atom_site_aniso_U_13
_atom_site_aniso_U_12
Ir1 0.04483(12) 0.04643(12) 0.04426(13) 0.02176(9) 0.01116(8) 0.00534(8)
I1 0.0657(2) 0.0580(2) 0.0873(3) 0.0260(2) 0.0078(2) -0.00590(19)
O1 0.059(2) 0.053(2) 0.044(2) 0.0199(17) 0.0119(16) 0.0030(17)
O2 0.059(2) 0.057(2) 0.042(2) 0.0190(17) 0.0147(16) 0.0000(17)
N1 0.054(2) 0.053(3) 0.057(3) 0.031(2) 0.019(2) 0.013(2)
N2 0.046(2) 0.058(3) 0.043(2) 0.021(2) 0.0116(18) 0.0049(19)
C1 0.059(3) 0.068(4) 0.071(4) 0.038(3) 0.024(3) 0.022(3)
C2 0.068(4) 0.084(5) 0.099(5) 0.056(4) 0.036(4) 0.036(3)
C3 0.052(3) 0.125(7) 0.099(6) 0.076(5) 0.020(4) 0.021(4)
C4 0.049(3) 0.107(5) 0.075(5) 0.051(4) 0.007(3) 0.004(3)
C5 0.051(3) 0.069(4) 0.051(3) 0.037(3) 0.004(3) -0.002(3)
C6 0.059(3) 0.064(4) 0.049(3) 0.026(3) 0.009(3) -0.008(3)
C7 0.072(4) 0.085(5) 0.052(4) 0.029(3) -0.003(3) -0.013(3)
C8 0.097(5) 0.080(5) 0.049(4) 0.015(3) 0.007(4) -0.029(4)
C9 0.103(5) 0.064(4) 0.053(4) 0.007(3) 0.027(4) -0.008(4)
C10 0.073(4) 0.060(4) 0.056(4) 0.022(3) 0.021(3) 0.008(3)
C11 0.057(3) 0.048(3) 0.051(3) 0.025(3) 0.012(2) -0.001(2)
C12 0.050(3) 0.086(4) 0.074(4) 0.045(4) 0.021(3) 0.009(3)
C13 0.053(3) 0.139(7) 0.122(7) 0.081(6) 0.034(4) 0.028(4)
C14 0.061(4) 0.166(8) 0.146(8) 0.114(7) 0.041(4) 0.053(5)
C15 0.060(4) 0.112(6) 0.105(6) 0.074(5) 0.028(4) 0.038(4)
C16 0.052(3) 0.062(3) 0.047(3) 0.028(3) 0.007(2) 0.014(2)
C17 0.047(3) 0.056(3) 0.047(3) 0.024(3) 0.009(2) 0.004(2)
C18 0.060(3) 0.071(4) 0.071(4) 0.044(3) 0.008(3) 0.009(3)
C19 0.070(4) 0.077(4) 0.075(4) 0.047(4) 0.004(3) -0.010(3)
C20 0.054(3) 0.084(4) 0.086(5) 0.053(4) 0.021(3) 0.000(3)
C21 0.048(3) 0.065(4) 0.073(4) 0.036(3) 0.015(3) 0.012(3)
C22 0.044(2) 0.045(3) 0.043(3) 0.017(2) 0.010(2) 0.005(2)
C23 0.047(3) 0.054(3) 0.055(3) 0.028(3) 0.011(2) 0.005(2)
C24 0.048(3) 0.045(3) 0.048(3) 0.020(2) 0.010(2) 0.004(2)
C25 0.053(3) 0.053(3) 0.044(3) 0.020(2) 0.015(2) 0.007(2)
C26 0.083(4) 0.064(4) 0.061(4) 0.032(3) 0.024(3) -0.002(3)
C27 0.085(4) 0.061(4) 0.042(3) 0.016(3) 0.013(3) -0.002(3)
C28 0.052(3) 0.054(3) 0.044(3) 0.021(3) 0.011(2) 0.004(2)
C29 0.048(3) 0.058(3) 0.076(4) 0.030(3) 0.004(3) 0.004(3)
C30 0.058(3) 0.051(3) 0.077(4) 0.024(3) 0.006(3) 0.011(3)
C31 0.055(3) 0.048(3) 0.049(3) 0.017(3) 0.010(2) 0.001(2)
C32 0.044(3) 0.064(4) 0.074(4) 0.031(3) 0.008(3) 0.003(3)
C33 0.051(3) 0.059(3) 0.078(4) 0.032(3) 0.016(3) 0.016(3)
N1' 0.118(6) 0.107(6) 0.148(7) 0.035(5) 0.054(5) -0.006(5)
C1' 0.102(6) 0.086(5) 0.102(6) 0.039(5) 0.032(5) 0.027(5)
C2' 0.102(6) 0.156(9) 0.154(9) 0.095(8) 0.055(6) 0.027(6)
N1" 0.317(18) 0.282(17) 0.199(13) 0.022(11) 0.007(12) 0.222(15)
C1" 0.201(13) 0.148(11) 0.137(11) 0.010(8) 0.018(10) 0.081(10)
C2" 0.148(8) 0.128(8) 0.120(8) 0.065(7) 0.017(6) 0.003(7)

loop_
_atom_type_symbol
_atom_type_description
_atom_type_scat_dispersion_real
_atom_type_scat_dispersion_imag
_atom_type_scat_source
C C 0.0033 0.0016 'International Tables Vol C Tables 4.2.6.8 and 6.1.1.4'
H H 0.0000 0.0000 'International Tables Vol C Tables 4.2.6.8 and 6.1.1.4'
I I -0.4742 1.8119 'International Tables Vol C Tables 4.2.6.8 and 6.1.1.4'
Ir Ir -1.4442 7.9887 'International Tables Vol C Tables 4.2.6.8 and 6.1.1.4'
N N 0.0061 0.0033 'International Tables Vol C Tables 4.2.6.8 and 6.1.1.4'
O O 0.0106 0.0060 'International Tables Vol C Tables 4.2.6.8 and 6.1.1.4'

loop_
_geom_angle_atom_site_label_1
_geom_angle_atom_site_label_2
_geom_angle_atom_site_label_3
_geom_angle
C22 Ir1 C11 89.9(2)
C22 Ir1 N2 81.03(17)
C11 Ir1 N2 97.4(2)
C22 Ir1 N1 96.41(17)
C11 Ir1 N1 80.4(2)
N2 Ir1 N1 176.62(16)
C22 Ir1 O2 92.11(17)
C11 Ir1 O2 175.42(17)
N2 Ir1 O2 87.02(15)
N1 Ir1 O2 95.30(16)
C22 Ir1 O1 174.79(15)
C11 Ir1 O1 92.22(17)
N2 Ir1 O1 93.98(15)
N1 Ir1 O1 88.64(14)
O2 Ir1 O1 86.12(13)
C23 O1 Ir1 127.1(3)
C25 O2 Ir1 127.5(3)
C1 N1 C5 120.4(5)
C1 N1 Ir1 124.3(4)
C5 N1 Ir1 115.3(4)
C12 N2 C16 119.0(4)
C12 N2 Ir1 125.2(4)
C16 N2 Ir1 115.8(3)
N1 C1 C2 122.8(6)
N1 C1 H1 118.6
C2 C1 H1 118.6
C3 C2 C1 118.2(7)
C3 C2 H2 120.9
C1 C2 H2 120.9
C2 C3 C4 120.3(6)
C2 C3 H3 119.9
C4 C3 H3 119.9
C3 C4 C5 119.9(6)
C3 C4 H4 120.1
C5 C4 H4 120.1
N1 C5 C4 118.4(6)
N1 C5 C6 114.2(4)
C4 C5 C6 127.3(5)
C7 C6 C11 121.4(6)
C7 C6 C5 123.2(5)
C11 C6 C5 115.4(5)
C8 C7 C6 119.5(6)
C8 C7 H7 120.2
C6 C7 H7 120.2
C9 C8 C7 120.3(6)
C9 C8 H8 119.8
C7 C8 H8 119.8
C8 C9 C10 120.3(6)
C8 C9 H9 119.9
C10 C9 H9 119.9
C9 C10 C11 121.9(6)
C9 C10 H10 119.0
C11 C10 H10 119.0
C6 C11 C10 116.6(5)
C6 C11 Ir1 114.7(4)
C10 C11 Ir1 128.7(4)
N2 C12 C13 122.6(6)
N2 C12 H12 118.7
C13 C12 H12 118.7
C14 C13 C12 118.4(6)
C14 C13 H13 120.8
C12 C13 H13 120.8
C15 C14 C13 120.3(6)
C15 C14 H14 119.8
C13 C14 H14 119.8
C14 C15 C16 119.8(6)
C14 C15 H15 120.1
C16 C15 H15 120.1
N2 C16 C15 120.0(5)
N2 C16 C17 113.7(4)
C15 C16 C17 126.3(5)
C18 C17 C22 121.7(5)
C18 C17 C16 123.1(5)
C22 C17 C16 115.2(4)
C19 C18 C17 119.9(5)
C19 C18 H18 120.0
C17 C18 H18 120.0
C18 C19 C20 119.3(5)
C18 C19 H19 120.4
C20 C19 H19 120.4
C21 C20 C19 121.2(5)
C21 C20 H20 119.4
C19 C20 H20 119.4
C20 C21 C22 122.0(5)
C20 C21 H21 119.0
C22 C21 H21 119.0
C21 C22 C17 115.9(4)
C21 C22 Ir1 130.0(4)
C17 C22 Ir1 114.1(3)
O1 C23 C24 127.0(5)
O1 C23 C26 112.8(5)
C24 C23 C26 120.1(5)
C23 C24 C25 125.4(5)
C23 C24 C28 116.3(4)
C25 C24 C28 118.3(5)
O2 C25 C24 126.6(5)
O2 C25 C27 113.1(4)
C24 C25 C27 120.3(5)
C23 C26 H26A 109.5
C23 C26 H26B 109.5
H26A C26 H26B 109.5
C23 C26 H26C 109.5
H26A C26 H26C 109.5
H26B C26 H26C 109.5
C25 C27 H27A 109.5
C25 C27 H27B 109.5
H27A C27 H27B 109.5
C25 C27 H27C 109.5
H27A C27 H27C 109.5
H27B C27 H27C 109.5
C33 C28 C29 116.8(5)
C33 C28 C24 121.5(5)
C29 C28 C24 121.7(4)
C28 C29 C30 122.2(5)
C28 C29 H29 118.9
C30 C29 H29 118.9
C31 C30 C29 118.5(5)
C31 C30 H30 120.8
C29 C30 H30 120.8
C30 C31 C32 121.3(5)
C30 C31 I1 119.0(4)
C32 C31 I1 119.7(4)
C31 C32 C33 118.7(5)
C31 C32 H32 120.7
C33 C32 H32 120.7
C32 C33 C28 122.5(5)
C32 C33 H33 118.7
C28 C33 H33 118.7
N1' C1' C2' 179.1(10)
C1' C2' H21' 109.5
C1' C2' H22' 109.5
H21' C2' H22' 109.5
C1' C2' H23' 109.5
H21' C2' H23' 109.5
H22' C2' H23' 109.5
N1" C1" C2" 175.2(18)
C1" C2" H21" 109.5
C1" C2" H22" 109.5
H21" C2" H22" 109.5
C1" C2" H23" 109.5
H21" C2" H23" 109.5
H22" C2" H23" 109.5

loop_
_geom_bond_atom_site_label_1
_geom_bond_atom_site_label_2
_geom_bond_distance
Ir1 C22 1.989(5)
Ir1 C11 1.993(5)
Ir1 N2 2.030(4)
Ir1 N1 2.033(4)
Ir1 O2 2.139(3)
Ir1 O1 2.139(3)
I1 C31 2.108(5)
O1 C23 1.281(6)
O2 C25 1.278(6)
N1 C1 1.334(7)
N1 C5 1.377(7)
N2 C12 1.338(6)
N2 C16 1.353(6)
C1 C2 1.390(7)
C1 H1 0.9300
C2 C3 1.368(10)
C2 H2 0.9300
C3 C4 1.390(10)
C3 H3 0.9300
C4 C5 1.414(7)
C4 H4 0.9300
C5 C6 1.431(8)
C6 C7 1.397(8)
C6 C11 1.407(7)
C7 C8 1.388(9)
C7 H7 0.9300
C8 C9 1.370(9)
C8 H8 0.9300
C9 C10 1.376(8)
C9 H9 0.9300
C10 C11 1.410(8)
C10 H10 0.9300
C12 C13 1.382(8)
C12 H12 0.9300
C13 C14 1.365(9)
C13 H13 0.9300
C14 C15 1.350(9)
C14 H14 0.9300
C15 C16 1.406(7)
C15 H15 0.9300
C16 C17 1.467(7)
C17 C18 1.400(7)
C17 C22 1.409(7)
C18 C19 1.370(8)
C18 H18 0.9300
C19 C20 1.373(8)
C19 H19 0.9300
C20 C21 1.372(7)
C20 H20 0.9300
C21 C22 1.396(7)
C21 H21 0.9300
C23 C24 1.401(7)
C23 C26 1.511(7)
C24 C25 1.410(7)
C24 C28 1.504(7)
C25 C27 1.512(7)
C26 H26A 0.9600
C26 H26B 0.9600
C26 H26C 0.9600
C27 H27A 0.9600
C27 H27B 0.9600
C27 H27C 0.9600
C28 C33 1.382(6)
C28 C29 1.387(7)
C29 C30 1.389(7)
C29 H29 0.9300
C30 C31 1.373(7)
C30 H30 0.9300
C31 C32 1.374(7)
C32 C33 1.379(7)
C32 H32 0.9300
C33 H33 0.9300
N1' C1' 1.123(8)
C1' C2' 1.422(8)
C2' H21' 0.9600
C2' H22' 0.9600
C2' H23' 0.9600
N1" C1" 1.123(8)
C1" C2" 1.422(9)
C2" H21" 0.9600
C2" H22" 0.9600
C2" H23" 0.9600

loop_
_geom_torsion_atom_site_label_1
_geom_torsion_atom_site_label_2
_geom_torsion_atom_site_label_3
_geom_torsion_atom_site_label_4
_geom_torsion
C11 Ir1 O1 C23 179.4(4)
N2 Ir1 O1 C23 81.9(4)
N1 Ir1 O1 C23 -100.3(4)
O2 Ir1 O1 C23 -4.8(4)
C22 Ir1 O2 C25 -171.0(4)
N2 Ir1 O2 C25 -90.1(4)
N1 Ir1 O2 C25 92.4(4)
O1 Ir1 O2 C25 4.1(4)
C22 Ir1 N1 C1 -92.6(4)
C11 Ir1 N1 C1 178.5(4)
O2 Ir1 N1 C1 0.1(4)
O1 Ir1 N1 C1 86.1(4)
C22 Ir1 N1 C5 87.7(4)
C11 Ir1 N1 C5 -1.2(3)
O2 Ir1 N1 C5 -179.6(3)
O1 Ir1 N1 C5 -93.6(3)
C22 Ir1 N2 C12 -179.6(5)
C11 Ir1 N2 C12 -90.8(5)
O2 Ir1 N2 C12 87.8(5)
O1 Ir1 N2 C12 1.9(5)
C22 Ir1 N2 C16 3.1(4)
C11 Ir1 N2 C16 91.9(4)
O2 Ir1 N2 C16 -89.5(4)
O1 Ir1 N2 C16 -175.4(4)
C5 N1 C1 C2 2.0(8)
Ir1 N1 C1 C2 -177.7(4)
N1 C1 C2 C3 -0.7(9)
C1 C2 C3 C4 -0.8(9)
C2 C3 C4 C5 1.0(9)
C1 N1 C5 C4 -1.7(7)
Ir1 N1 C5 C4 178.0(4)
C1 N1 C5 C6 -178.1(4)
Ir1 N1 C5 C6 1.6(5)
C3 C4 C5 N1 0.2(8)
C3 C4 C5 C6 176.1(5)
N1 C5 C6 C7 176.3(5)
C4 C5 C6 C7 0.3(9)
N1 C5 C6 C11 -1.3(7)
C4 C5 C6 C11 -177.2(5)
C11 C6 C7 C8 -0.1(9)
C5 C6 C7 C8 -177.5(5)
C6 C7 C8 C9 0.0(9)
C7 C8 C9 C10 -0.6(9)
C8 C9 C10 C11 1.4(9)
C7 C6 C11 C10 0.8(7)
C5 C6 C11 C10 178.4(4)
C7 C6 C11 Ir1 -177.3(4)
C5 C6 C11 Ir1 0.3(6)
C9 C10 C11 C6 -1.4(8)
C9 C10 C11 Ir1 176.4(4)
C22 Ir1 C11 C6 -96.1(4)
N2 Ir1 C11 C6 -177.0(4)
N1 Ir1 C11 C6 0.4(4)
O1 Ir1 C11 C6 88.7(4)
C22 Ir1 C11 C10 86.1(5)
N2 Ir1 C11 C10 5.1(5)
N1 Ir1 C11 C10 -177.4(5)
O1 Ir1 C11 C10 -89.2(5)
C16 N2 C12 C13 -1.2(9)
Ir1 N2 C12 C13 -178.5(5)
N2 C12 C13 C14 1.2(12)
C12 C13 C14 C15 -0.6(14)
C13 C14 C15 C16 0.1(14)
C12 N2 C16 C15 0.7(8)
Ir1 N2 C16 C15 178.1(5)
C12 N2 C16 C17 -179.5(5)
Ir1 N2 C16 C17 -2.0(6)
C14 C15 C16 N2 -0.1(11)
C14 C15 C16 C17 -179.9(7)
N2 C16 C17 C18 179.3(5)
C15 C16 C17 C18 -0.9(10)
N2 C16 C17 C22 -1.0(7)
C15 C16 C17 C22 178.8(6)
C22 C17 C18 C19 -0.6(9)
C16 C17 C18 C19 179.1(6)
C17 C18 C19 C20 -1.2(10)
C18 C19 C20 C21 1.8(10)
C19 C20 C21 C22 -0.5(10)
C20 C21 C22 C17 -1.3(8)
C20 C21 C22 Ir1 176.9(5)
C18 C17 C22 C21 1.8(8)
C16 C17 C22 C21 -177.9(5)
C18 C17 C22 Ir1 -176.7(4)
C16 C17 C22 Ir1 3.6(6)
C11 Ir1 C22 C21 80.7(5)
N2 Ir1 C22 C21 178.2(5)
N1 Ir1 C22 C21 0.4(5)
O2 Ir1 C22 C21 -95.2(5)
C11 Ir1 C22 C17 -101.0(4)
N2 Ir1 C22 C17 -3.6(4)
N1 Ir1 C22 C17 178.7(4)
O2 Ir1 C22 C17 83.1(4)
Ir1 O1 C23 C24 2.8(7)
Ir1 O1 C23 C26 -175.0(3)
O1 C23 C24 C25 2.3(9)
C26 C23 C24 C25 -180.0(5)
O1 C23 C24 C28 -178.8(5)
C26 C23 C24 C28 -1.2(7)
Ir1 O2 C25 C24 -1.2(7)
Ir1 O2 C25 C27 178.6(3)
C23 C24 C25 O2 -3.2(8)
C28 C24 C25 O2 178.0(5)
C23 C24 C25 C27 177.0(5)
C28 C24 C25 C27 -1.8(7)
C23 C24 C28 C33 92.3(6)
C25 C24 C28 C33 -88.8(6)
C23 C24 C28 C29 -86.5(6)
C25 C24 C28 C29 92.4(6)
C33 C28 C29 C30 -0.4(9)
C24 C28 C29 C30 178.4(5)
C28 C29 C30 C31 -0.2(9)
C29 C30 C31 C32 1.2(9)
C29 C30 C31 I1 -178.1(4)
C30 C31 C32 C33 -1.6(9)
I1 C31 C32 C33 177.7(4)
C31 C32 C33 C28 1.1(9)
C29 C28 C33 C32 -0.1(8)
C24 C28 C33 C32 -178.9(5)
